data_7114912
loop_
_publ_author_name
'Dolling, Ben'
'Gillon, Amy L.'
'Orpen, A. Guy'
'Starbuck, Jonathan'
'Wang, Xi-Meng'

_publ_section_title
;
 Homologous families of chloride-rich 4,4&#x2032;-bipyridinium salt
 structures
;
_journal_issue 6
_journal_name_full 'Chemical Communications'
_journal_page_first 567
_journal_paper_doi 10.1039/b009467f
_journal_year 2001
_chemical_formula_sum 'C10 H10 Cl6 N2 Pt'
_chemical_formula_weight 565.99
_chemical_name_systematic
; 
? 
;
_space_group_IT_number 72
_symmetry_cell_setting orthorhombic
_symmetry_space_group_name_Hall '-I 2 2c'
_symmetry_space_group_name_H-M 'I b a m'
_atom_sites_solution_hydrogens geom
_atom_sites_solution_primary direct
_atom_sites_solution_secondary difmap
_audit_creation_method SHELXL-97
_cell_angle_alpha 90.00
_cell_angle_beta 90.00
_cell_angle_gamma 90.00
_cell_formula_units_Z 4
_cell_length_a 7.4757(17)
_cell_length_b 12.837(2)
_cell_length_c 15.362(2)
_cell_measurement_reflns_used 98
_cell_measurement_temperature 173(2)
_cell_volume 1474.2(4)
_computing_cell_refinement 'SMART (Siemens, 1995b)'
_computing_data_collection 'SMART (Siemens, 1995b)'
_computing_data_reduction 'SMART (Siemens, 1995b)'
_computing_molecular_graphics 'SHELXTL (Siemens, 1995a)'
_computing_publication_material 'SHELXTL (Siemens, 1995a)'
_computing_structure_refinement 'SHELXTL (Siemens, 1995a)'
_computing_structure_solution 'SHELXTL (Siemens, 1995a)'
_diffrn_ambient_temperature 173(2)
_diffrn_measured_fraction_theta_full 1.000
_diffrn_measured_fraction_theta_max 1.000
_diffrn_measurement_device_type 'Siemens SMART CCD diffractometer'
_diffrn_measurement_method '\w rotation with narrow frames'
_diffrn_radiation_monochromator graphite
_diffrn_radiation_source 'fine-focus sealed tube'
_diffrn_radiation_type MoK\a
_diffrn_radiation_wavelength 0.71073
_diffrn_reflns_av_R_equivalents 0.0322
_diffrn_reflns_av_sigmaI/netI 0.0189
_diffrn_reflns_limit_h_max 7
_diffrn_reflns_limit_h_min -9
_diffrn_reflns_limit_k_max 16
_diffrn_reflns_limit_k_min -14
_diffrn_reflns_limit_l_max 16
_diffrn_reflns_limit_l_min -19
_diffrn_reflns_number 4298
_diffrn_reflns_theta_full 27.48
_diffrn_reflns_theta_max 27.48
_diffrn_reflns_theta_min 2.65
_diffrn_standards_decay_% none
_exptl_absorpt_coefficient_mu 10.590
_exptl_absorpt_correction_T_max 0.694163
_exptl_absorpt_correction_T_min 0.446068
_exptl_absorpt_correction_type empirical
_exptl_absorpt_process_details 'SADABS (Sheldrick, 1996)'
_exptl_crystal_colour orange
_exptl_crystal_density_diffrn 2.550
_exptl_crystal_density_meas ?
_exptl_crystal_density_method 'not measured'
_exptl_crystal_description block
_exptl_crystal_F_000 1056
_exptl_crystal_size_max 0.25
_exptl_crystal_size_mid 0.25
_exptl_crystal_size_min 0.15
_refine_diff_density_max 1.139
_refine_diff_density_min -0.559
_refine_diff_density_rms 0.124
_refine_ls_extinction_coef 0.00125(10)
_refine_ls_extinction_expression Fc^*^=kFc[1+0.001xFc^2^\l^3^/sin(2\q)]^-1/4^
_refine_ls_extinction_method SHELXL
_refine_ls_goodness_of_fit_ref 1.160
_refine_ls_hydrogen_treatment mixed
_refine_ls_matrix_type full
_refine_ls_number_parameters 51
_refine_ls_number_reflns 884
_refine_ls_number_restraints 0
_refine_ls_restrained_S_all 1.160
_refine_ls_R_factor_all 0.0206
_refine_ls_R_factor_gt 0.0169
_refine_ls_shift/su_max 0.000
_refine_ls_shift/su_mean 0.000
_refine_ls_structure_factor_coef Fsqd
_refine_ls_weighting_details 'calc w=1/[\s^2^(Fo^2^)+(0.0276P)^2^+0.0000P] where P=(Fo^2^+2Fc^2^)/3'
_refine_ls_weighting_scheme calc
_refine_ls_wR_factor_gt 0.0463
_refine_ls_wR_factor_ref 0.0474
_reflns_number_gt 782
_reflns_number_total 884
_reflns_threshold_expression >2sigma(I)
_cod_data_source_file b009467f.txt
_cod_data_source_block 3govan
_cod_depositor_comments
;
The following automatic conversions were performed:

'_symmetry_cell_setting' value 'Orthorhombic' changed to
'orthorhombic' according to
/usr/data/users/saulius/automatic-downloads/retrospective/RSC/lib/dictionaries/cif_core.dic
dictionary named 'cif_core.dic' version 2.4.2 from 2011-04-26.

Automatic conversion script
Id: cif_fix_values 2281 2013-09-26 08:29:07Z andrius 

The following automatic conversions were performed:

'_exptl_crystal_density_meas' value 'not measured' was changed to '?'
- the value is perceived as not measured.

Automatic conversion script
Id: cif_fix_values 3008 2015-01-20 13:52:24Z robertas 
;
_cod_original_cell_volume 1474.2(5)
_cod_original_sg_symbol_H-M Ibam
_cod_database_code 7114912

loop_
_symmetry_equiv_pos_as_xyz
'x, y, z'
'-x, -y, z'
'-x+1/2, y+1/2, -z'
'x+1/2, -y+1/2, -z'
'x+1/2, y+1/2, z+1/2'
'-x+1/2, -y+1/2, z+1/2'
'-x+1, y+1, -z+1/2'
'x+1, -y+1, -z+1/2'
'-x, -y, -z'
'x, y, -z'
'x-1/2, -y-1/2, z'
'-x-1/2, y-1/2, z'
'-x+1/2, -y+1/2, -z+1/2'
'x+1/2, y+1/2, -z+1/2'
'x, -y, z+1/2'
'-x, y, z+1/2'

loop_
_atom_site_label
_atom_site_type_symbol
_atom_site_fract_x
_atom_site_fract_y
_atom_site_fract_z
_atom_site_U_iso_or_equiv
_atom_site_adp_type
_atom_site_occupancy
_atom_site_symmetry_multiplicity
_atom_site_calc_flag
_atom_site_refinement_flags
Pt1 Pt 0.0000 0.0000 0.0000 0.01278(11) Uani 1 4 d S
Cl1 Cl -0.14855(15) 0.15920(7) 0.0000 0.0188(2) Uani 1 2 d S
Cl2 Cl -0.27225(15) -0.08672(9) 0.0000 0.0244(3) Uani 1 2 d S
Cl3 Cl 0.0000 0.0000 0.15093(8) 0.0234(3) Uani 1 2 d S
N1 N -0.5000 0.2702(3) 0.2500 0.0233(9) Uani 1 2 d S
H1A H -0.5000 0.3372 0.2500 0.028 Uiso 1 2 calc SR
C1 C -0.4447(5) 0.2207(3) 0.1784(2) 0.0229(7) Uani 1 1 d .
H1B H -0.4069 0.2585 0.1301 0.028 Uiso 1 1 calc R
C2 C -0.4440(5) 0.1128(3) 0.17643(19) 0.0200(6) Uani 1 1 d .
H2A H -0.4066 0.0775 0.1268 0.024 Uiso 1 1 calc R
C3 C -0.5000 0.0574(4) 0.2500 0.0173(9) Uani 1 2 d S

loop_
_atom_site_aniso_label
_atom_site_aniso_U_11
_atom_site_aniso_U_22
_atom_site_aniso_U_33
_atom_site_aniso_U_23
_atom_site_aniso_U_13
_atom_site_aniso_U_12
Pt1 0.01939(15) 0.00848(14) 0.01047(15) 0.000 0.000 0.00010(8)
Cl1 0.0278(6) 0.0110(5) 0.0175(5) 0.000 0.000 0.0039(4)
Cl2 0.0227(6) 0.0186(5) 0.0318(6) 0.000 0.000 -0.0049(4)
Cl3 0.0428(7) 0.0158(5) 0.0116(5) 0.000 0.000 0.0053(4)
N1 0.024(2) 0.0126(19) 0.033(2) 0.000 -0.0043(15) 0.000
C1 0.0247(16) 0.0170(16) 0.0271(19) 0.0051(13) -0.0025(14) -0.0028(13)
C2 0.0205(15) 0.0183(16) 0.0212(17) -0.0001(13) -0.0016(12) 0.0004(13)
C3 0.016(2) 0.016(2) 0.020(2) 0.000 -0.0051(15) 0.000

loop_
_atom_type_symbol
_atom_type_description
_atom_type_scat_dispersion_real
_atom_type_scat_dispersion_imag
_atom_type_scat_source
C C 0.0033 0.0016 'International Tables Vol C Tables 4.2.6.8 and 6.1.1.4'
H H 0.0000 0.0000 'International Tables Vol C Tables 4.2.6.8 and 6.1.1.4'
N N 0.0061 0.0033 'International Tables Vol C Tables 4.2.6.8 and 6.1.1.4'
Cl Cl 0.1484 0.1585 'International Tables Vol C Tables 4.2.6.8 and 6.1.1.4'
Pt Pt -1.7033 8.3905 'International Tables Vol C Tables 4.2.6.8 and 6.1.1.4'

loop_
_geom_angle_atom_site_label_1
_geom_angle_atom_site_label_2
_geom_angle_atom_site_label_3
_geom_angle
_geom_angle_site_symmetry_1
_geom_angle_site_symmetry_3
Cl3 Pt1 Cl3 180.0 9 .
Cl3 Pt1 Cl2 90.0 9 9
Cl3 Pt1 Cl2 90.0 . 9
Cl3 Pt1 Cl2 90.0 9 .
Cl3 Pt1 Cl2 90.0 . .
Cl2 Pt1 Cl2 180.00(5) 9 .
Cl3 Pt1 Cl1 90.0 9 9
Cl3 Pt1 Cl1 90.0 . 9
Cl2 Pt1 Cl1 90.16(4) 9 9
Cl2 Pt1 Cl1 89.84(4) . 9
Cl3 Pt1 Cl1 90.0 9 .
Cl3 Pt1 Cl1 90.0 . .
Cl2 Pt1 Cl1 89.84(4) 9 .
Cl2 Pt1 Cl1 90.16(4) . .
Cl1 Pt1 Cl1 180.0 9 .
C1 N1 C1 123.2(4) 7_345 .
N1 C1 C2 119.6(3) . .
C1 C2 C3 119.3(3) . .
C2 C3 C2 118.9(4) 7_345 .
C2 C3 C3 120.5(2) 7_345 2_455
C2 C3 C3 120.5(2) . 2_455

loop_
_geom_bond_atom_site_label_1
_geom_bond_atom_site_label_2
_geom_bond_distance
_geom_bond_site_symmetry_2
Pt1 Cl3 2.3185(13) 9
Pt1 Cl3 2.3185(13) .
Pt1 Cl2 2.3198(11) 9
Pt1 Cl2 2.3198(11) .
Pt1 Cl1 2.3258(11) 9
Pt1 Cl1 2.3258(11) .
N1 C1 1.336(4) 7_345
N1 C1 1.336(4) .
C1 C2 1.385(4) .
C2 C3 1.399(4) .
C3 C2 1.399(4) 7_345
C3 C3 1.474(9) 2_455
